data_4020765
loop_
_publ_author_name
'Gui Ling Ning'
'Xin Cheng Li'
'Megumu Munakata'
'Wei Tao Gong'
'Masahiko Maekawa'
'Tadao Kamikawa'

_publ_section_title
;
 Conversion of Phenyl-Substituted Cyclopentadienes to Pyrylium Cations
;
_journal_name_full 'Journal of Organic Chemistry'
_journal_page_first 1432
_journal_page_last 1434
_journal_paper_doi 10.1021/jo030243k
_journal_volume 69
_journal_year 2004
_chemical_formula_sum 'C71 H52 Cl4 O10'
_chemical_formula_weight 1207.00
_space_group_IT_number 19
_symmetry_cell_setting orthorhombic
_symmetry_Int_Tables_number 19
_symmetry_space_group_name_Hall 'P 2ac 2ab'
_symmetry_space_group_name_H-M 'P 21 21 21'
_cell_angle_alpha 90
_cell_angle_beta 90
_cell_angle_gamma 90
_cell_formula_units_Z 4
_cell_length_a 12.948(2)
_cell_length_b 17.7599(4)
_cell_length_c 28.2209(3)
_cell_measurement_temperature 273.2
_cell_volume 6489.7(5)
_diffrn_ambient_temperature 273.2
_exptl_crystal_density_diffrn 1.235
_cod_depositor_comments
;
 Marking attached hydrogen atoms.

 Antanas Vaitkus,
 2018-01-29
;
_cod_original_formula_sum 'C71 H52 Cl4 O10 '
_cod_database_code 4020765

loop_
_symmetry_equiv_pos_as_xyz
x,y,z
1/2-x,-y,1/2+z
1/2+x,1/2-y,-z
-x,1/2+y,1/2-z

loop_
_atom_site_label
_atom_site_type_symbol
_atom_site_fract_x
_atom_site_fract_y
_atom_site_fract_z
_atom_site_U_iso_or_equiv
_atom_site_adp_type
_atom_site_occupancy
_atom_site_calc_flag
_atom_site_refinement_flags
_atom_site_disorder_assembly
_atom_site_disorder_group
_atom_site_attached_hydrogens
Cl(1) Cl 0.3114(2) 0.5904(2) 0.22377(7) 0.0880(8) Uani 1.00 d . . . 0
Cl(2) Cl 0.2863(2) 0.5912(1) -0.03949(6) 0.0599(5) Uani 1.00 d . . . 0
Cl(3) Cl 0.2702(5) 0.0489(4) 0.5194(3) 0.209(3) Uani 1.00 d . . . 0
Cl(4) Cl 0.0773(7) 0.1075(6) 0.5499(3) 0.256(4) Uani 1.00 d . . . 0
O(1) O 0.3354(4) 0.6372(3) 0.0907(2) 0.050(1) Uani 1.00 d . . . 0
O(2) O 0.3469(4) 0.4795(3) 0.3433(2) 0.050(1) Uani 1.00 d . . . 0
O(3) O 0.3656(8) 0.6242(6) 0.1883(2) 0.119(3) Uani 1.00 d . . . 0
O(4) O 0.214(1) 0.629(2) 0.2299(10) 0.30(1) Uani 1.00 d . . . 0
O(5) O 0.267(1) 0.5229(7) 0.2150(4) 0.178(5) Uani 1.00 d . . . 0
O(6) O 0.3553(9) 0.5976(8) 0.2671(3) 0.158(4) Uani 1.00 d . . . 0
O(7) O 0.3033(6) 0.6533(4) -0.0111(2) 0.090(2) Uani 1.00 d . . . 0
O(8) O 0.358(2) 0.538(1) -0.0348(7) 0.30(1) Uani 1.00 d . . . 0
O(9) O 0.215(2) 0.550(1) -0.0236(6) 0.28(1) Uani 1.00 d . . . 0
O(10) O 0.2802(10) 0.6138(5) -0.0851(2) 0.133(3) Uani 1.00 d . . . 0
C(1) C 0.2344(5) 0.6204(4) 0.0925(2) 0.044(2) Uani 1.00 d . . . 0
C(2) C 0.2028(5) 0.5462(4) 0.0946(2) 0.043(2) Uani 1.00 d . . . 0
C(3) C 0.2781(5) 0.4897(4) 0.0913(2) 0.044(2) Uani 1.00 d . . . 0
C(4) C 0.3826(5) 0.5097(4) 0.0879(2) 0.047(2) Uani 1.00 d . . . 0
C(5) C 0.4096(5) 0.5841(4) 0.0893(2) 0.044(2) Uani 1.00 d . . . 0
C(6) C 0.1708(5) 0.6890(4) 0.0922(2) 0.046(2) Uani 1.00 d . . . 0
C(7) C 0.2016(8) 0.7517(5) 0.1159(3) 0.072(3) Uani 1.00 d . . . 0
C(8) C 0.1428(10) 0.8168(5) 0.1136(4) 0.091(4) Uani 1.00 d . . . 0
C(9) C 0.0549(10) 0.8186(5) 0.0876(4) 0.088(3) Uani 1.00 d . . . 0
C(10) C 0.0254(7) 0.7571(5) 0.0621(3) 0.071(3) Uani 1.00 d . . . 0
C(11) C 0.0806(7) 0.6909(5) 0.0636(3) 0.061(2) Uani 1.00 d . . . 0
C(12) C 0.0899(6) 0.5267(4) 0.0980(3) 0.052(2) Uani 1.00 d . . . 0
C(13) C 0.0396(6) 0.4944(5) 0.0619(3) 0.061(2) Uani 1.00 d . . . 0
C(14) C -0.0657(10) 0.4778(6) 0.0667(5) 0.095(4) Uani 1.00 d . . . 0
C(15) C -0.1152(7) 0.4926(6) 0.1088(5) 0.093(4) Uani 1.00 d . . . 0
C(16) C -0.0653(8) 0.5250(6) 0.1447(3) 0.079(3) Uani 1.00 d . . . 0
C(17) C 0.0379(7) 0.5438(5) 0.1407(3) 0.066(3) Uani 1.00 d . . . 0
C(18) C 0.2459(5) 0.4095(4) 0.0905(3) 0.052(2) Uani 1.00 d . . . 0
C(19) C 0.2624(6) 0.3663(5) 0.0503(2) 0.057(2) Uani 1.00 d . . . 0
C(20) C 0.2311(8) 0.2929(5) 0.0483(3) 0.077(3) Uani 1.00 d . . . 0
C(21) C 0.1836(7) 0.2608(5) 0.0893(5) 0.085(3) Uani 1.00 d . . . 0
C(22) C 0.1705(7) 0.3020(5) 0.1272(4) 0.075(3) Uani 1.00 d . . . 0
C(23) C 0.2018(7) 0.3765(5) 0.1290(3) 0.063(2) Uani 1.00 d . . . 0
C(24) C 0.4661(6) 0.4505(4) 0.0823(3) 0.059(2) Uani 1.00 d . . . 0
C(25) C 0.5246(8) 0.4484(5) 0.0414(4) 0.080(3) Uani 1.00 d . . . 0
C(26) C 0.5990(10) 0.3959(8) 0.0334(6) 0.106(4) Uani 1.00 d . . . 0
C(27) C 0.612(1) 0.341(1) 0.0678(9) 0.136(6) Uani 1.00 d . . . 0
C(28) C 0.559(1) 0.3420(7) 0.1090(7) 0.126(6) Uani 1.00 d . . . 0
C(29) C 0.4810(7) 0.3973(6) 0.1184(4) 0.084(3) Uani 1.00 d . . . 0
C(30) C 0.5117(6) 0.6194(4) 0.0907(3) 0.054(2) Uani 1.00 d . . . 0
C(31) C 0.5324(7) 0.6830(6) 0.0629(3) 0.072(3) Uani 1.00 d . . . 0
C(32) C 0.6212(9) 0.7186(7) 0.0628(4) 0.095(4) Uani 1.00 d . . . 0
C(33) C 0.6991(8) 0.6936(6) 0.0944(5) 0.095(4) Uani 1.00 d . . . 0
C(34) C 0.6832(8) 0.6315(8) 0.1217(5) 0.099(4) Uani 1.00 d . . . 0
C(35) C 0.5884(7) 0.5946(6) 0.1201(4) 0.080(3) Uani 1.00 d . . . 0
C(36) C 0.3138(5) 0.5427(4) 0.3639(2) 0.044(2) Uani 1.00 d . . . 0
C(37) C 0.2129(6) 0.5640(4) 0.3598(2) 0.045(2) Uani 1.00 d . . . 0
C(38) C 0.1456(5) 0.5182(4) 0.3338(2) 0.042(2) Uani 1.00 d . . . 0
C(39) C 0.1817(5) 0.4506(4) 0.3139(2) 0.043(2) Uani 1.00 d . . . 0
C(40) C 0.2848(5) 0.4333(4) 0.3178(2) 0.043(2) Uani 1.00 d . . . 0
C(41) C 0.3999(5) 0.5817(4) 0.3892(2) 0.049(2) Uani 1.00 d . . . 0
C(42) C 0.4910(8) 0.5951(8) 0.3664(4) 0.094(4) Uani 1.00 d . . . 0
C(43) C 0.5691(8) 0.6350(9) 0.3886(4) 0.117(5) Uani 1.00 d . . . 0
C(44) C 0.5561(8) 0.6573(7) 0.4354(4) 0.090(3) Uani 1.00 d . . . 0
C(45) C 0.4635(7) 0.6436(5) 0.4581(3) 0.069(3) Uani 1.00 d . . . 0
C(46) C 0.3853(6) 0.6071(5) 0.4340(3) 0.064(2) Uani 1.00 d . . . 0
C(47) C 0.1745(6) 0.6375(4) 0.3803(2) 0.049(2) Uani 1.00 d . . . 0
C(48) C 0.1169(7) 0.6379(4) 0.4208(3) 0.062(2) Uani 1.00 d . . . 0
C(49) C 0.0801(8) 0.7063(6) 0.4396(3) 0.080(3) Uani 1.00 d . . . 0
C(50) C 0.0990(8) 0.7713(5) 0.4170(4) 0.077(3) Uani 1.00 d . . . 0
C(51) C 0.1572(9) 0.7716(5) 0.3764(4) 0.082(3) Uani 1.00 d . . . 0
C(52) C 0.1980(7) 0.7045(5) 0.3576(3) 0.065(3) Uani 1.00 d . . . 0
C(53) C 0.0363(5) 0.5408(4) 0.3281(2) 0.044(2) Uani 1.00 d . . . 0
C(54) C -0.0411(8) 0.5175(5) 0.3593(4) 0.078(3) Uani 1.00 d . . . 0
C(55) C -0.1374(8) 0.5418(7) 0.3560(5) 0.094(4) Uani 1.00 d . . . 0
C(56) C -0.1664(8) 0.5866(7) 0.3172(5) 0.095(4) Uani 1.00 d . . . 0
C(57) C -0.0919(9) 0.6141(7) 0.2882(4) 0.095(4) Uani 1.00 d . . . 0
C(58) C 0.0067(7) 0.5923(6) 0.2926(3) 0.071(3) Uani 1.00 d . . . 0
C(59) C 0.1091(6) 0.3959(4) 0.2906(2) 0.050(2) Uani 1.00 d . . . 0
C(60) C 0.0576(7) 0.4129(5) 0.2494(3) 0.062(2) Uani 1.00 d . . . 0
C(61) C -0.0078(8) 0.3638(7) 0.2300(4) 0.089(3) Uani 1.00 d . . . 0
C(62) C -0.0291(9) 0.2948(7) 0.2516(4) 0.095(4) Uani 1.00 d . . . 0
C(63) C 0.022(1) 0.2777(5) 0.2918(4) 0.091(3) Uani 1.00 d . . . 0
C(64) C 0.0899(8) 0.3279(5) 0.3127(3) 0.068(3) Uani 1.00 d . . . 0
C(65) C 0.3392(6) 0.3679(4) 0.2997(2) 0.050(2) Uani 1.00 d . . . 0
C(66) C 0.3227(8) 0.3424(5) 0.2536(3) 0.078(3) Uani 1.00 d . . . 0
C(67) C 0.3785(9) 0.2812(7) 0.2373(3) 0.092(4) Uani 1.00 d . . . 0
C(68) C 0.4445(10) 0.2446(6) 0.2636(4) 0.092(4) Uani 1.00 d . . . 0
C(69) C 0.4667(8) 0.2709(6) 0.3114(3) 0.081(3) Uani 1.00 d . . . 0
C(70) C 0.4142(7) 0.3308(5) 0.3272(3) 0.061(2) Uani 1.00 d . . . 0
C(71) C 0.185(1) 0.118(1) 0.5162(6) 0.162(7) Uani 1.00 d . . . 2
H(1) H 0.2643 0.7503 0.1347 0.0903 Uiso 1.00 calc . . . 0
H(2) H 0.1653 0.8617 0.1299 0.1065 Uiso 1.00 calc . . . 0
H(3) H 0.0149 0.8635 0.0870 0.1065 Uiso 1.00 calc . . . 0
H(4) H -0.0361 0.7604 0.0429 0.0867 Uiso 1.00 calc . . . 0
H(5) H 0.0596 0.6471 0.0458 0.0744 Uiso 1.00 calc . . . 0
H(6) H 0.0764 0.4816 0.0338 0.0762 Uiso 1.00 calc . . . 0
H(7) H -0.1041 0.4555 0.0409 0.1118 Uiso 1.00 calc . . . 0
H(8) H -0.1869 0.4803 0.1120 0.1127 Uiso 1.00 calc . . . 0
H(9) H -0.1004 0.5352 0.1742 0.0969 Uiso 1.00 calc . . . 0
H(10) H 0.0734 0.5684 0.1663 0.0787 Uiso 1.00 calc . . . 0
H(11) H 0.2968 0.3888 0.0240 0.0704 Uiso 1.00 calc . . . 0
H(12) H 0.2405 0.2633 0.0200 0.0935 Uiso 1.00 calc . . . 0
H(13) H 0.1602 0.2100 0.0900 0.1037 Uiso 1.00 calc . . . 0
H(14) H 0.1398 0.2794 0.1548 0.0896 Uiso 1.00 calc . . . 0
H(15) H 0.1919 0.4058 0.1573 0.0749 Uiso 1.00 calc . . . 0
H(16) H 0.5115 0.4865 0.0165 0.1039 Uiso 1.00 calc . . . 0
H(17) H 0.6429 0.3948 0.0057 0.1314 Uiso 1.00 calc . . . 0
H(18) H 0.6610 0.3013 0.0628 0.1594 Uiso 1.00 calc . . . 0
H(19) H 0.5742 0.3054 0.1333 0.1581 Uiso 1.00 calc . . . 0
H(20) H 0.4411 0.3978 0.1470 0.1015 Uiso 1.00 calc . . . 0
H(21) H 0.4769 0.7023 0.0438 0.0901 Uiso 1.00 calc . . . 0
H(22) H 0.6360 0.7581 0.0406 0.1182 Uiso 1.00 calc . . . 0
H(23) H 0.7618 0.7210 0.0965 0.1139 Uiso 1.00 calc . . . 0
H(24) H 0.7365 0.6140 0.1420 0.1161 Uiso 1.00 calc . . . 0
H(25) H 0.5766 0.5504 0.1394 0.0936 Uiso 1.00 calc . . . 0
H(26) H 0.5014 0.5761 0.3354 0.1170 Uiso 1.00 calc . . . 0
H(27) H 0.6294 0.6487 0.3716 0.1342 Uiso 1.00 calc . . . 0
H(28) H 0.6111 0.6810 0.4519 0.1082 Uiso 1.00 calc . . . 0
H(29) H 0.4526 0.6591 0.4905 0.0854 Uiso 1.00 calc . . . 0
H(30) H 0.3204 0.5987 0.4490 0.0768 Uiso 1.00 calc . . . 0
H(31) H 0.1000 0.5912 0.4359 0.0760 Uiso 1.00 calc . . . 0
H(32) H 0.0408 0.7056 0.4684 0.0954 Uiso 1.00 calc . . . 0
H(33) H 0.0732 0.8176 0.4293 0.0932 Uiso 1.00 calc . . . 0
H(34) H 0.1718 0.8179 0.3607 0.0956 Uiso 1.00 calc . . . 0
H(35) H 0.2422 0.7052 0.3303 0.0803 Uiso 1.00 calc . . . 0
H(36) H -0.0217 0.4819 0.3843 0.0963 Uiso 1.00 calc . . . 0
H(37) H -0.1868 0.5296 0.3811 0.1169 Uiso 1.00 calc . . . 0
H(38) H -0.2374 0.5978 0.3110 0.1129 Uiso 1.00 calc . . . 0
H(39) H -0.1092 0.6481 0.2627 0.1131 Uiso 1.00 calc . . . 0
H(40) H 0.0584 0.6129 0.2718 0.0853 Uiso 1.00 calc . . . 0
H(41) H 0.0712 0.4609 0.2345 0.0747 Uiso 1.00 calc . . . 0
H(42) H -0.0393 0.3757 0.1996 0.1063 Uiso 1.00 calc . . . 0
H(43) H -0.0779 0.2606 0.2373 0.1143 Uiso 1.00 calc . . . 0
H(44) H 0.0087 0.2309 0.3074 0.1049 Uiso 1.00 calc . . . 0
H(45) H 0.1239 0.3153 0.3418 0.0856 Uiso 1.00 calc . . . 0
H(46) H 0.2741 0.3673 0.2335 0.0935 Uiso 1.00 calc . . . 0
H(47) H 0.3656 0.2624 0.2059 0.1131 Uiso 1.00 calc . . . 0
H(48) H 0.4805 0.2014 0.2513 0.1111 Uiso 1.00 calc . . . 0
H(49) H 0.5169 0.2456 0.3303 0.1009 Uiso 1.00 calc . . . 0
H(50) H 0.4284 0.3493 0.3585 0.0739 Uiso 1.00 calc . . . 0

loop_
_atom_site_aniso_label
_atom_site_aniso_U_11
_atom_site_aniso_U_22
_atom_site_aniso_U_33
_atom_site_aniso_U_12
_atom_site_aniso_U_13
_atom_site_aniso_U_23
Cl(1) 0.096(2) 0.122(2) 0.0454(10) -0.047(2) -0.0013(9) 0.014(1)
Cl(2) 0.074(1) 0.061(1) 0.0444(8) -0.004(1) 0.0011(8) 0.0020(8)
Cl(3) 0.164(5) 0.211(6) 0.252(7) 0.048(4) -0.049(5) -0.086(5)
Cl(4) 0.195(6) 0.34(1) 0.230(6) 0.006(7) 0.068(6) -0.066(7)
O(1) 0.060(3) 0.045(3) 0.046(2) 0.002(2) 0.002(2) 0.005(2)
O(2) 0.052(3) 0.050(3) 0.048(2) 0.009(2) 0.001(2) -0.001(2)
O(3) 0.143(7) 0.152(7) 0.060(4) -0.070(6) 0.010(4) 0.015(4)
O(4) 0.105(10) 0.39(3) 0.41(3) 0.01(1) 0.00(1) -0.09(3)
O(5) 0.26(2) 0.122(8) 0.156(8) -0.10(1) -0.037(10) 0.028(7)
O(6) 0.173(9) 0.23(1) 0.067(4) -0.091(9) -0.043(5) 0.046(6)
O(7) 0.115(6) 0.092(5) 0.063(3) -0.005(4) -0.007(3) -0.019(3)
O(8) 0.41(3) 0.19(1) 0.29(2) 0.22(2) -0.13(2) -0.06(1)
O(9) 0.31(2) 0.34(3) 0.20(1) -0.25(2) 0.12(2) -0.09(2)
O(10) 0.23(1) 0.126(7) 0.040(3) -0.019(7) -0.017(5) 0.006(3)
C(1) 0.045(4) 0.053(4) 0.034(3) 0.003(3) 0.002(3) -0.001(3)
C(2) 0.045(4) 0.047(4) 0.037(3) 0.007(3) -0.001(3) 0.003(3)
C(3) 0.055(4) 0.041(4) 0.036(3) 0.008(3) -0.005(3) 0.004(3)
C(4) 0.051(4) 0.046(4) 0.043(3) 0.012(3) 0.001(3) -0.001(3)
C(5) 0.046(4) 0.045(4) 0.042(3) 0.013(3) -0.001(3) 0.004(3)
C(6) 0.052(4) 0.045(4) 0.043(3) 0.009(3) 0.004(3) 0.004(3)
C(7) 0.071(6) 0.058(5) 0.086(5) 0.014(5) -0.003(5) -0.008(4)
C(8) 0.104(8) 0.050(6) 0.119(8) 0.024(5) -0.006(7) -0.015(5)
C(9) 0.114(9) 0.056(6) 0.094(6) 0.036(6) 0.006(6) 0.008(5)
C(10) 0.064(5) 0.072(6) 0.076(5) 0.015(5) -0.001(4) 0.026(5)
C(11) 0.067(5) 0.060(5) 0.058(4) 0.018(4) -0.004(4) 0.011(4)
C(12) 0.049(4) 0.042(4) 0.066(4) 0.015(3) -0.002(3) 0.007(3)
C(13) 0.049(5) 0.056(5) 0.077(5) 0.002(4) -0.008(4) -0.003(4)
C(14) 0.095(9) 0.050(5) 0.139(9) 0.002(5) -0.032(7) -0.001(6)
C(15) 0.047(5) 0.071(7) 0.16(1) 0.013(5) 0.013(6) 0.018(7)
C(16) 0.064(6) 0.084(7) 0.090(6) 0.005(5) 0.015(5) 0.000(5)
C(17) 0.054(5) 0.074(6) 0.071(5) 0.007(4) 0.005(4) 0.007(4)
C(18) 0.049(4) 0.044(4) 0.062(4) 0.007(3) -0.009(3) 0.002(4)
C(19) 0.065(5) 0.049(5) 0.059(4) 0.002(4) -0.011(3) -0.004(3)
C(20) 0.082(6) 0.055(5) 0.093(6) 0.018(5) -0.030(5) -0.018(5)
C(21) 0.068(6) 0.040(4) 0.146(9) -0.001(4) -0.028(6) -0.002(6)
C(22) 0.067(6) 0.049(5) 0.108(7) -0.001(4) -0.002(5) 0.010(5)
C(23) 0.061(5) 0.067(5) 0.060(4) 0.000(4) -0.002(4) 0.011(4)
C(24) 0.052(4) 0.047(4) 0.078(5) 0.002(4) -0.005(4) -0.007(4)
C(25) 0.068(6) 0.064(6) 0.107(7) 0.006(5) -0.003(5) -0.025(5)
C(26) 0.072(7) 0.097(9) 0.15(1) 0.020(7) 0.001(7) -0.044(8)
C(27) 0.079(9) 0.13(1) 0.20(2) 0.040(9) -0.02(1) -0.08(1)
C(28) 0.13(1) 0.066(7) 0.19(1) 0.027(7) -0.07(1) -0.001(8)
C(29) 0.063(5) 0.073(6) 0.115(7) 0.028(5) -0.014(5) 0.012(5)
C(30) 0.056(4) 0.052(4) 0.053(3) 0.001(3) 0.001(3) -0.002(3)
C(31) 0.065(6) 0.078(6) 0.074(5) -0.007(5) 0.003(4) 0.012(5)
C(32) 0.080(8) 0.090(8) 0.114(8) -0.020(6) -0.008(6) -0.001(6)
C(33) 0.072(7) 0.074(7) 0.139(9) -0.023(5) 0.028(7) -0.027(7)
C(34) 0.059(6) 0.103(9) 0.134(9) 0.014(6) -0.016(6) -0.036(8)
C(35) 0.066(6) 0.062(5) 0.113(7) 0.004(5) -0.026(5) 0.001(5)
C(36) 0.052(4) 0.041(4) 0.039(3) 0.001(3) -0.003(3) -0.003(3)
C(37) 0.055(4) 0.040(4) 0.038(3) 0.001(3) 0.000(3) -0.001(2)
C(38) 0.047(4) 0.035(3) 0.043(3) -0.007(3) 0.002(3) 0.003(3)
C(39) 0.044(4) 0.047(4) 0.038(3) 0.001(3) 0.003(3) 0.000(3)
C(40) 0.048(4) 0.042(4) 0.039(3) -0.003(3) 0.003(3) -0.001(2)
C(41) 0.046(4) 0.053(4) 0.050(3) -0.002(3) 0.001(3) -0.004(3)
C(42) 0.059(6) 0.133(10) 0.090(6) -0.012(6) 0.005(5) -0.035(7)
C(43) 0.057(6) 0.17(1) 0.120(8) -0.044(8) 0.018(6) -0.029(9)
C(44) 0.065(6) 0.100(8) 0.105(7) -0.017(5) -0.014(5) -0.032(6)
C(45) 0.065(5) 0.077(6) 0.065(4) -0.007(5) -0.016(4) -0.012(4)
C(46) 0.055(5) 0.072(6) 0.064(4) -0.009(4) 0.000(4) -0.008(4)
C(47) 0.052(4) 0.043(4) 0.051(4) -0.004(3) -0.004(3) -0.005(3)
C(48) 0.075(5) 0.044(4) 0.067(4) 0.010(4) 0.015(4) -0.011(3)
C(49) 0.084(7) 0.073(7) 0.084(6) 0.010(5) 0.010(5) -0.021(5)
C(50) 0.078(6) 0.054(5) 0.098(7) 0.017(5) 0.002(5) -0.017(5)
C(51) 0.100(7) 0.034(4) 0.112(7) -0.003(5) -0.036(6) 0.003(4)
C(52) 0.071(6) 0.055(5) 0.071(4) -0.001(4) -0.010(4) -0.003(4)
C(53) 0.045(4) 0.038(4) 0.049(3) 0.001(3) -0.003(3) -0.002(3)
C(54) 0.074(7) 0.054(5) 0.105(6) -0.008(5) 0.002(5) 0.018(5)
C(55) 0.052(6) 0.094(8) 0.135(9) 0.010(5) 0.028(6) 0.015(7)
C(56) 0.053(5) 0.085(7) 0.148(10) -0.004(6) 0.009(6) -0.013(8)
C(57) 0.072(7) 0.102(8) 0.110(7) 0.029(6) -0.022(6) 0.014(6)
C(58) 0.056(5) 0.078(6) 0.078(5) -0.003(5) -0.005(4) 0.020(5)
C(59) 0.063(5) 0.042(4) 0.046(3) 0.002(3) 0.007(3) -0.007(3)
C(60) 0.072(5) 0.052(4) 0.063(4) 0.001(4) -0.016(4) -0.004(4)
C(61) 0.078(6) 0.097(8) 0.094(6) -0.002(6) -0.031(5) -0.030(6)
C(62) 0.094(8) 0.090(8) 0.100(7) -0.017(6) -0.026(6) -0.033(6)
C(63) 0.115(8) 0.044(5) 0.113(8) -0.017(5) 0.013(7) -0.009(5)
C(64) 0.092(6) 0.050(5) 0.063(4) -0.014(5) 0.003(4) -0.011(4)
C(65) 0.053(4) 0.048(4) 0.048(3) 0.010(3) 0.004(3) 0.000(3)
C(66) 0.104(7) 0.073(6) 0.056(4) 0.018(5) -0.005(4) -0.016(4)
C(67) 0.102(8) 0.104(8) 0.071(6) 0.043(7) -0.002(5) -0.043(5)
C(68) 0.099(8) 0.075(7) 0.102(7) 0.027(6) 0.029(6) -0.015(6)
C(69) 0.084(6) 0.076(6) 0.083(6) 0.020(5) -0.003(5) 0.009(5)
C(70) 0.066(5) 0.056(5) 0.061(4) 0.012(4) 0.005(4) 0.006(3)
C(71) 0.13(1) 0.22(2) 0.13(1) -0.02(1) 0.04(1) -0.02(1)

loop_
_geom_bond_atom_site_label_1
_geom_bond_atom_site_label_2
_geom_bond_distance
_geom_bond_site_symmetry_1
_geom_bond_site_symmetry_2
_geom_bond_publ_flag
Cl(1) O(3) 1.362(7) 1_555 1_555 yes
Cl(1) O(4) 1.44(2) 1_555 1_555 yes
Cl(1) O(5) 1.35(1) 1_555 1_555 yes
Cl(1) O(6) 1.354(7) 1_555 1_555 yes
Cl(2) O(7) 1.380(7) 1_555 1_555 yes
Cl(2) O(8) 1.33(1) 1_555 1_555 yes
Cl(2) O(9) 1.26(1) 1_555 1_555 yes
Cl(2) O(10) 1.351(6) 1_555 1_555 yes
Cl(3) C(71) 1.65(2) 1_555 1_555 yes
Cl(4) C(71) 1.70(2) 1_555 1_555 yes
O(1) C(1) 1.343(8) 1_555 1_555 yes
O(1) C(5) 1.347(8) 1_555 1_555 yes
O(2) C(36) 1.336(8) 1_555 1_555 yes
O(2) C(40) 1.356(8) 1_555 1_555 yes
C(1) C(2) 1.381(10) 1_555 1_555 yes
C(1) C(6) 1.472(10) 1_555 1_555 yes
C(2) C(3) 1.401(10) 1_555 1_555 yes
C(2) C(12) 1.51(1) 1_555 1_555 yes
C(3) C(4) 1.40(1) 1_555 1_555 yes
C(3) C(18) 1.49(1) 1_555 1_555 yes
C(4) C(5) 1.37(1) 1_555 1_555 yes
C(4) C(24) 1.52(1) 1_555 1_555 yes
C(5) C(30) 1.46(1) 1_555 1_555 yes
C(6) C(7) 1.36(1) 1_555 1_555 yes
C(6) C(11) 1.42(1) 1_555 1_555 yes
C(7) C(8) 1.39(1) 1_555 1_555 yes
C(8) C(9) 1.35(2) 1_555 1_555 yes
C(9) C(10) 1.36(1) 1_555 1_555 yes
C(10) C(11) 1.38(1) 1_555 1_555 yes
C(12) C(13) 1.34(1) 1_555 1_555 yes
C(12) C(17) 1.41(1) 1_555 1_555 yes
C(13) C(14) 1.40(2) 1_555 1_555 yes
C(14) C(15) 1.38(2) 1_555 1_555 yes
C(15) C(16) 1.33(2) 1_555 1_555 yes
C(16) C(17) 1.38(1) 1_555 1_555 yes
C(18) C(19) 1.39(1) 1_555 1_555 yes
C(18) C(23) 1.36(1) 1_555 1_555 yes
C(19) C(20) 1.37(1) 1_555 1_555 yes
C(20) C(21) 1.43(2) 1_555 1_555 yes
C(21) C(22) 1.31(1) 1_555 1_555 yes
C(22) C(23) 1.38(1) 1_555 1_555 yes
C(24) C(25) 1.38(1) 1_555 1_555 yes
C(24) C(29) 1.40(1) 1_555 1_555 yes
C(25) C(26) 1.36(2) 1_555 1_555 yes
C(26) C(27) 1.38(2) 1_555 1_555 yes
C(27) C(28) 1.35(2) 1_555 1_555 yes
C(28) C(29) 1.43(2) 1_555 1_555 yes
C(30) C(31) 1.40(1) 1_555 1_555 yes
C(30) C(35) 1.37(1) 1_555 1_555 yes
C(31) C(32) 1.31(1) 1_555 1_555 yes
C(32) C(33) 1.42(2) 1_555 1_555 yes
C(33) C(34) 1.36(2) 1_555 1_555 yes
C(34) C(35) 1.39(2) 1_555 1_555 yes
C(36) C(37) 1.36(1) 1_555 1_555 yes
C(36) C(41) 1.493(10) 1_555 1_555 yes
C(37) C(38) 1.401(10) 1_555 1_555 yes
C(37) C(47) 1.51(1) 1_555 1_555 yes
C(38) C(39) 1.406(10) 1_555 1_555 yes
C(38) C(53) 1.48(1) 1_555 1_555 yes
C(39) C(40) 1.37(1) 1_555 1_555 yes
C(39) C(59) 1.50(1) 1_555 1_555 yes
C(40) C(65) 1.45(1) 1_555 1_555 yes
C(41) C(42) 1.36(1) 1_555 1_555 yes
C(41) C(46) 1.36(1) 1_555 1_555 yes
C(42) C(43) 1.39(2) 1_555 1_555 yes
C(43) C(44) 1.39(2) 1_555 1_555 yes
C(44) C(45) 1.38(1) 1_555 1_555 yes
C(45) C(46) 1.38(1) 1_555 1_555 yes
C(47) C(48) 1.37(1) 1_555 1_555 yes
C(47) C(52) 1.38(1) 1_555 1_555 yes
C(48) C(49) 1.41(1) 1_555 1_555 yes
C(49) C(50) 1.34(1) 1_555 1_555 yes
C(50) C(51) 1.37(1) 1_555 1_555 yes
C(51) C(52) 1.41(1) 1_555 1_555 yes
C(53) C(54) 1.40(1) 1_555 1_555 yes
C(53) C(58) 1.41(1) 1_555 1_555 yes
C(54) C(55) 1.32(1) 1_555 1_555 yes
C(55) C(56) 1.40(2) 1_555 1_555 yes
C(56) C(57) 1.36(2) 1_555 1_555 yes
C(57) C(58) 1.34(1) 1_555 1_555 yes
C(59) C(60) 1.37(1) 1_555 1_555 yes
C(59) C(64) 1.38(1) 1_555 1_555 yes
C(60) C(61) 1.33(1) 1_555 1_555 yes
C(61) C(62) 1.40(2) 1_555 1_555 yes
C(62) C(63) 1.35(2) 1_555 1_555 yes
C(63) C(64) 1.38(1) 1_555 1_555 yes
C(65) C(66) 1.39(1) 1_555 1_555 yes
C(65) C(70) 1.41(1) 1_555 1_555 yes
C(66) C(67) 1.38(1) 1_555 1_555 yes
C(67) C(68) 1.30(1) 1_555 1_555 yes
C(68) C(69) 1.46(1) 1_555 1_555 yes
C(69) C(70) 1.34(1) 1_555 1_555 yes
